data_7213832
loop_
_publ_author_name
'Chen, Yanmei'
'She, Shixiong'
'Gao, Qian'
'Gao, Dandan'
'Wang, Derong'
'Li, Yahong'
'Liu, Wei'
'Li, Wu'

_publ_section_title
;
 Synthesis, structures and properties of the first series of SrII--MII (M
 = Cu, Co, Ni and Zn) coordination polymers based on
 pyridine-2,5-dicarboxylic acid
;
_journal_issue 6
_journal_name_full CrystEngComm
_journal_page_first 1091
_journal_paper_doi 10.1039/c3ce41975d
_journal_volume 16
_journal_year 2014
_chemical_formula_moiety 'C21 H25 N3 Ni O20 Sr2, 2(H2 O)'
_chemical_formula_sum 'C21 H29 N3 Ni O22 Sr2'
_chemical_formula_weight 909.42
_chemical_name_systematic
; 
 ? 
;
_space_group_IT_number 14
_symmetry_cell_setting monoclinic
_symmetry_space_group_name_Hall '-P 2yn'
_symmetry_space_group_name_H-M 'P 1 21/n 1'
_atom_sites_solution_hydrogens geom
_atom_sites_solution_primary direct
_atom_sites_solution_secondary difmap
_audit_creation_method SHELXL-97
_cell_angle_alpha 90.00
_cell_angle_beta 93.783(3)
_cell_angle_gamma 90.00
_cell_formula_units_Z 4
_cell_length_a 8.5324(13)
_cell_length_b 22.302(3)
_cell_length_c 16.570(2)
_cell_measurement_reflns_used 5690
_cell_measurement_temperature 293(2)
_cell_measurement_theta_max 27.734
_cell_measurement_theta_min 2.203
_cell_volume 3146.2(7)
_computing_cell_refinement 'SAINT (Bruker, 2005)'
_computing_data_collection 'APEX-II (Bruker, 2005)'
_computing_data_reduction 'SAINT (Bruker, 2005)'
_computing_molecular_graphics 'SHELXTL (Sheldrick, 2008) and DIAMOND (Brandenburg, 1999)'
_computing_publication_material 'SHELXTL (Sheldrick, 2008)'
_computing_structure_refinement 'SHELXL-97 (Sheldrick, 2008)'
_computing_structure_solution 'SHELXS-97 (Sheldrick, 2008)'
_diffrn_ambient_temperature 293(2)
_diffrn_measured_fraction_theta_full 0.994
_diffrn_measured_fraction_theta_max 0.994
_diffrn_measurement_device_type 'Bruker APEXII CCD'
_diffrn_measurement_method '\f and \w scans'
_diffrn_radiation_monochromator graphite
_diffrn_radiation_source 'fine-focus sealed tube'
_diffrn_radiation_type MoK\a
_diffrn_radiation_wavelength 0.71073
_diffrn_reflns_av_R_equivalents 0.0303
_diffrn_reflns_av_unetI/netI 0.0378
_diffrn_reflns_limit_h_max 11
_diffrn_reflns_limit_h_min -8
_diffrn_reflns_limit_k_max 29
_diffrn_reflns_limit_k_min -28
_diffrn_reflns_limit_l_max 21
_diffrn_reflns_limit_l_min -22
_diffrn_reflns_number 22085
_diffrn_reflns_theta_full 28.38
_diffrn_reflns_theta_max 28.38
_diffrn_reflns_theta_min 2.20
_exptl_absorpt_coefficient_mu 4.069
_exptl_absorpt_correction_T_max 0.3470
_exptl_absorpt_correction_T_min 0.3221
_exptl_absorpt_correction_type multi-scan
_exptl_absorpt_process_details 'SADABS (Bruker, 2005)'
_exptl_crystal_colour light-blue
_exptl_crystal_density_diffrn 1.920
_exptl_crystal_density_meas ?
_exptl_crystal_density_method 'not measured'
_exptl_crystal_description block
_exptl_crystal_F_000 1824
_exptl_crystal_size_max 0.36
_exptl_crystal_size_mid 0.35
_exptl_crystal_size_min 0.33
_refine_diff_density_max 1.227
_refine_diff_density_min -0.621
_refine_diff_density_rms 0.078
_refine_ls_extinction_method none
_refine_ls_goodness_of_fit_ref 1.011
_refine_ls_hydrogen_treatment mixed
_refine_ls_matrix_type full
_refine_ls_number_parameters 500
_refine_ls_number_reflns 7838
_refine_ls_number_restraints 44
_refine_ls_restrained_S_all 1.009
_refine_ls_R_factor_all 0.0534
_refine_ls_R_factor_gt 0.0334
_refine_ls_shift/su_max 0.001
_refine_ls_shift/su_mean 0.000
_refine_ls_structure_factor_coef Fsqd
_refine_ls_weighting_details 'calc w=1/[\s^2^(Fo^2^)+(0.0300P)^2^+2.7000P] where P=(Fo^2^+2Fc^2^)/3'
_refine_ls_weighting_scheme calc
_refine_ls_wR_factor_gt 0.0681
_refine_ls_wR_factor_ref 0.0745
_reflns_number_gt 5996
_reflns_number_total 7838
_reflns_threshold_expression >2sigma(I)
_cod_data_source_file c3ce41975d.txt
_cod_data_source_block 6
_cod_depositor_comments
;
The following automatic conversions were performed:

'_exptl_crystal_density_meas' value 'not measured' was changed to '?'
- the value is perceived as not measured.

Automatic conversion script
Id: cif_fix_values 3008 2015-01-20 13:52:24Z robertas 
;
_cod_original_cell_volume 3146.2(8)
_cod_original_sg_symbol_H-M 'P 21/n'
_cod_database_code 7213832

loop_
_symmetry_equiv_pos_as_xyz
'x, y, z'
'-x+1/2, y+1/2, -z+1/2'
'-x, -y, -z'
'x-1/2, -y-1/2, z-1/2'

loop_
_atom_site_label
_atom_site_type_symbol
_atom_site_fract_x
_atom_site_fract_y
_atom_site_fract_z
_atom_site_U_iso_or_equiv
_atom_site_adp_type
_atom_site_occupancy
_atom_site_symmetry_multiplicity
_atom_site_calc_flag
_atom_site_refinement_flags
_atom_site_disorder_assembly
_atom_site_disorder_group
Sr1 Sr 0.18308(3) 0.058616(11) 0.536328(17) 0.02854(7) Uani 1 1 d D . .
Sr2 Sr 0.05412(3) 0.408877(11) 0.335231(16) 0.03013(7) Uani 1 1 d D . .
Ni1 Ni 0.41236(4) 0.263114(14) 0.325787(19) 0.02012(8) Uani 1 1 d . . .
O1 O 0.2824(2) 0.19778(8) 0.37782(11) 0.0259(4) Uani 1 1 d . A .
O2 O 0.1994(2) 0.16662(9) 0.49542(13) 0.0356(5) Uani 1 1 d . . .
O3 O 0.5631(3) 0.42984(11) 0.65401(14) 0.0503(6) Uani 1 1 d . A .
O4 O 0.6695(3) 0.43649(11) 0.53674(15) 0.0618(8) Uani 1 1 d . A .
O5 O 0.2264(2) 0.31807(8) 0.29354(11) 0.0260(4) Uani 1 1 d . A .
O6 O 0.1158(2) 0.36516(9) 0.18740(11) 0.0315(4) Uani 1 1 d . A .
O7 O 0.5020(3) 0.15428(10) -0.04285(13) 0.0498(6) Uani 1 1 d . . .
O8 O 0.5766(3) 0.10724(11) 0.07234(15) 0.0543(7) Uani 1 1 d . A .
O9 O 0.5693(2) 0.32665(8) 0.28858(12) 0.0288(4) Uani 1 1 d . A .
O10 O 0.8244(2) 0.34080(9) 0.27161(13) 0.0370(5) Uani 1 1 d . . .
O11 O 0.9400(2) 0.05187(9) 0.43478(14) 0.0370(5) Uani 1 1 d . . .
O12 O 0.6815(2) 0.04571(8) 0.43496(12) 0.0327(5) Uani 1 1 d . . .
O13 O 0.2943(3) 0.01867(13) 0.40524(15) 0.0611(8) Uani 1 1 d D . .
H13A H 0.277(5) 0.0425(17) 0.3648(19) 0.092 Uiso 1 1 d D . .
H13B H 0.387(3) 0.0043(19) 0.402(3) 0.092 Uiso 1 1 d D . .
O14 O 0.4781(3) 0.08524(12) 0.54742(15) 0.0516(6) Uani 1 1 d D . .
H14A H 0.5453 0.0765 0.5137 0.077 Uiso 1 1 d RD . .
H14B H 0.5237 0.1010 0.5894 0.077 Uiso 1 1 d RD . .
O15 O -0.0612(4) 0.08129(15) 0.6160(2) 0.0904(11) Uani 1 1 d D . .
H15A H -0.1124 0.1089 0.6379 0.136 Uiso 1 1 d RD . .
H15B H -0.1204 0.0506 0.6119 0.136 Uiso 1 1 d RD . .
O16 O 0.2695(5) 0.05582(13) 0.68776(18) 0.0824(10) Uani 1 1 d D . .
H16A H 0.246(6) 0.0870(10) 0.7131(13) 0.124 Uiso 1 1 d D . .
H16B H 0.240(6) 0.0246(10) 0.7110(13) 0.124 Uiso 1 1 d D . .
O17 O 0.2241(4) 0.44806(13) 0.45146(17) 0.0785(10) Uani 1 1 d D A .
H17A H 0.253(5) 0.4847(8) 0.4504(16) 0.118 Uiso 1 1 d D . .
H17B H 0.190(4) 0.4408(18) 0.4982(8) 0.118 Uiso 1 1 d D . .
O18 O -0.2056(4) 0.44928(13) 0.38623(17) 0.0673(8) Uani 1 1 d D A .
H18A H -0.216(3) 0.4409(18) 0.4350(11) 0.101 Uiso 1 1 d D . .
H18B H -0.243(6) 0.4833(11) 0.374(2) 0.101 Uiso 1 1 d D . .
O19 O 0.3568(4) 0.44685(14) 0.2915(2) 0.0693(8) Uani 1 1 d D A .
H19A H 0.444(3) 0.4288(18) 0.289(3) 0.104 Uiso 1 1 d D . .
H19B H 0.373(5) 0.4817(10) 0.311(3) 0.104 Uiso 1 1 d D . .
O20 O 0.0465(6) 0.52424(18) 0.3116(4) 0.0565(17) Uani 0.688(12) 1 d PDU A 1
H20A H 0.098(7) 0.541(2) 0.276(3) 0.085 Uiso 0.688(12) 1 d PD A 1
H20B H 0.026(8) 0.549(2) 0.348(3) 0.085 Uiso 0.688(12) 1 d PD A 1
O20B O 0.0007(14) 0.5051(5) 0.2578(10) 0.068(5) Uani 0.312(12) 1 d PDU A 2
H20C H 0.080(3) 0.524(3) 0.243(7) 0.103 Uiso 0.312(12) 1 d PD A 2
H20D H -0.063(13) 0.529(3) 0.278(5) 0.103 Uiso 0.312(12) 1 d PD A 2
N1 N 0.4233(3) 0.29209(9) 0.44366(13) 0.0230(5) Uani 1 1 d . A .
N2 N 0.3682(3) 0.23947(9) 0.20477(13) 0.0235(5) Uani 1 1 d . A .
N3 N 0.6192(2) 0.21572(9) 0.34164(13) 0.0210(4) Uani 1 1 d . A .
C1 C 0.3497(3) 0.25581(11) 0.49345(16) 0.0242(5) Uani 1 1 d . . .
C2 C 0.3502(4) 0.26684(13) 0.57550(17) 0.0349(7) Uani 1 1 d . A .
H2 H 0.3007 0.2407 0.6093 0.042 Uiso 1 1 calc R . .
C3 C 0.4257(4) 0.31750(14) 0.60632(18) 0.0358(7) Uani 1 1 d . . .
H3 H 0.4266 0.3259 0.6613 0.043 Uiso 1 1 calc R A .
C4 C 0.4999(3) 0.35566(12) 0.55516(16) 0.0289(6) Uani 1 1 d . A .
C5 C 0.4956(3) 0.34066(12) 0.47402(16) 0.0271(6) Uani 1 1 d . . .
H5 H 0.5456 0.3658 0.4390 0.033 Uiso 1 1 calc R A .
C6 C 0.2698(3) 0.20217(11) 0.45358(17) 0.0249(6) Uani 1 1 d . A .
C7 C 0.5841(4) 0.41203(14) 0.58354(18) 0.0360(7) Uani 1 1 d . . .
C8 C 0.2768(3) 0.27996(11) 0.16502(15) 0.0224(5) Uani 1 1 d . . .
C9 C 0.2555(4) 0.28132(13) 0.08201(17) 0.0331(7) Uani 1 1 d . A .
H9 H 0.1915 0.3101 0.0559 0.040 Uiso 1 1 calc R . .
C10 C 0.3319(4) 0.23866(14) 0.03864(17) 0.0359(7) Uani 1 1 d . . .
H10 H 0.3206 0.2388 -0.0176 0.043 Uiso 1 1 calc R A .
C11 C 0.4249(3) 0.19587(12) 0.07817(17) 0.0291(6) Uani 1 1 d . A .
C12 C 0.4398(3) 0.19781(12) 0.16158(17) 0.0273(6) Uani 1 1 d . . .
H12 H 0.5018 0.1691 0.1890 0.033 Uiso 1 1 calc R A .
C13 C 0.1998(3) 0.32472(11) 0.21762(15) 0.0221(5) Uani 1 1 d . A .
C14 C 0.5085(4) 0.14837(14) 0.03163(19) 0.0354(7) Uani 1 1 d . . .
C15 C 0.7453(3) 0.24669(11) 0.32028(15) 0.0219(5) Uani 1 1 d . . .
C16 C 0.8951(3) 0.22326(12) 0.32692(17) 0.0279(6) Uani 1 1 d . A .
H16 H 0.9800 0.2453 0.3106 0.033 Uiso 1 1 calc R . .
C17 C 0.9163(3) 0.16599(12) 0.35849(17) 0.0276(6) Uani 1 1 d . . .
H17 H 1.0160 0.1490 0.3635 0.033 Uiso 1 1 calc R A .
C18 C 0.7878(3) 0.13435(11) 0.38237(15) 0.0215(5) Uani 1 1 d . A .
C19 C 0.6410(3) 0.16064(11) 0.37163(15) 0.0226(5) Uani 1 1 d . . .
H19 H 0.5539 0.1390 0.3859 0.027 Uiso 1 1 calc R A .
C20 C 0.7110(3) 0.31026(12) 0.29109(16) 0.0257(6) Uani 1 1 d . A .
C21 C 0.8050(3) 0.07281(11) 0.42031(16) 0.0249(6) Uani 1 1 d . . .
O21 O 0.2675(3) 0.09583(11) 0.28066(16) 0.0531(6) Uani 1 1 d D . .
H21A H 0.264(5) 0.1290(11) 0.306(2) 0.080 Uiso 1 1 d D . .
H21B H 0.187(3) 0.0933(17) 0.247(2) 0.080 Uiso 1 1 d D . .
O22 O 0.2761(5) 0.44499(19) 0.7093(3) 0.1254(17) Uani 1 1 d . . .
H22A H 0.3739 0.4503 0.7050 0.188 Uiso 1 1 d R . .
H22B H 0.2418 0.4178 0.6767 0.188 Uiso 1 1 d R . .

loop_
_atom_site_aniso_label
_atom_site_aniso_U_11
_atom_site_aniso_U_22
_atom_site_aniso_U_33
_atom_site_aniso_U_23
_atom_site_aniso_U_13
_atom_site_aniso_U_12
Sr1 0.02689(14) 0.02000(12) 0.03925(16) 0.00358(11) 0.00607(11) 0.00004(10)
Sr2 0.03952(16) 0.02234(13) 0.03010(14) -0.00199(11) 0.01415(11) -0.00293(11)
Ni1 0.02130(17) 0.01884(15) 0.02012(16) 0.00117(13) 0.00062(12) 0.00086(13)
O1 0.0260(10) 0.0235(9) 0.0282(10) -0.0010(8) 0.0022(8) -0.0043(8)
O2 0.0434(12) 0.0264(10) 0.0376(12) 0.0076(9) 0.0065(10) -0.0102(9)
O3 0.0673(17) 0.0487(14) 0.0352(13) -0.0169(11) 0.0068(11) -0.0180(12)
O4 0.087(2) 0.0547(16) 0.0461(14) -0.0172(12) 0.0256(14) -0.0435(15)
O5 0.0290(10) 0.0281(10) 0.0209(9) 0.0000(8) 0.0021(8) 0.0072(8)
O6 0.0349(11) 0.0323(10) 0.0275(10) 0.0056(8) 0.0040(8) 0.0121(9)
O7 0.0743(18) 0.0445(13) 0.0327(12) -0.0084(10) 0.0187(12) 0.0119(12)
O8 0.0674(17) 0.0485(14) 0.0468(14) -0.0107(12) 0.0018(12) 0.0262(13)
O9 0.0286(10) 0.0230(9) 0.0353(11) 0.0081(8) 0.0050(8) 0.0016(8)
O10 0.0320(11) 0.0311(11) 0.0487(13) 0.0140(10) 0.0088(10) -0.0075(9)
O11 0.0284(11) 0.0253(10) 0.0564(14) 0.0090(10) -0.0033(10) 0.0063(9)
O12 0.0309(11) 0.0250(10) 0.0429(12) 0.0082(9) 0.0078(9) 0.0022(8)
O13 0.0732(19) 0.0734(19) 0.0378(14) 0.0097(13) 0.0107(13) 0.0337(16)
O14 0.0292(12) 0.0789(18) 0.0471(14) -0.0214(13) 0.0054(10) -0.0117(12)
O15 0.090(2) 0.092(2) 0.097(3) 0.018(2) 0.058(2) 0.040(2)
O16 0.138(3) 0.0612(19) 0.0509(17) -0.0268(15) 0.0254(18) -0.032(2)
O17 0.120(3) 0.0682(19) 0.0479(16) -0.0001(14) 0.0117(17) -0.0563(19)
O18 0.091(2) 0.0565(17) 0.0591(17) 0.0126(14) 0.0423(16) 0.0215(16)
O19 0.077(2) 0.0594(18) 0.0702(19) -0.0079(16) -0.0018(17) -0.0174(15)
O20 0.089(3) 0.034(2) 0.049(3) -0.0031(19) 0.023(3) -0.015(2)
O20B 0.082(8) 0.044(6) 0.081(11) 0.018(6) 0.024(7) 0.006(5)
N1 0.0270(12) 0.0199(10) 0.0220(11) 0.0023(9) 0.0011(9) -0.0016(9)
N2 0.0248(11) 0.0226(11) 0.0230(11) -0.0010(9) 0.0015(9) 0.0033(9)
N3 0.0215(11) 0.0201(10) 0.0213(10) 0.0030(9) -0.0001(8) -0.0008(9)
C1 0.0258(14) 0.0212(12) 0.0257(13) 0.0028(10) 0.0018(11) -0.0014(11)
C2 0.0477(19) 0.0325(15) 0.0255(14) 0.0034(12) 0.0097(13) -0.0092(14)
C3 0.0485(19) 0.0365(16) 0.0230(14) -0.0027(12) 0.0066(13) -0.0080(14)
C4 0.0352(16) 0.0258(14) 0.0255(14) -0.0018(11) 0.0014(12) -0.0048(12)
C5 0.0331(15) 0.0232(13) 0.0252(14) 0.0030(11) 0.0032(11) -0.0076(11)
C6 0.0230(13) 0.0192(12) 0.0322(15) 0.0018(11) 0.0010(11) 0.0013(10)
C7 0.0443(18) 0.0345(16) 0.0292(15) -0.0084(13) 0.0034(13) -0.0120(14)
C8 0.0229(13) 0.0230(13) 0.0215(13) 0.0011(10) 0.0034(10) 0.0003(10)
C9 0.0434(18) 0.0329(15) 0.0228(14) 0.0026(12) 0.0009(12) 0.0114(13)
C10 0.0499(19) 0.0381(16) 0.0199(13) -0.0022(12) 0.0044(13) 0.0075(15)
C11 0.0328(15) 0.0265(14) 0.0288(14) -0.0070(11) 0.0060(12) -0.0001(12)
C12 0.0287(14) 0.0254(13) 0.0279(14) -0.0019(11) 0.0023(11) 0.0044(11)
C13 0.0208(13) 0.0222(12) 0.0235(13) 0.0004(10) 0.0041(10) 0.0006(10)
C14 0.0388(17) 0.0333(16) 0.0350(17) -0.0108(13) 0.0091(14) -0.0003(14)
C15 0.0258(13) 0.0225(12) 0.0175(12) 0.0021(10) 0.0027(10) -0.0018(10)
C16 0.0223(14) 0.0293(14) 0.0327(15) 0.0049(12) 0.0066(11) -0.0021(11)
C17 0.0224(13) 0.0283(14) 0.0320(15) 0.0009(12) 0.0013(11) 0.0046(11)
C18 0.0228(13) 0.0199(12) 0.0218(13) -0.0013(10) 0.0007(10) 0.0015(10)
C19 0.0243(13) 0.0193(12) 0.0239(13) 0.0031(10) -0.0001(10) -0.0033(10)
C20 0.0309(15) 0.0236(13) 0.0228(13) 0.0039(11) 0.0037(11) -0.0008(11)
C21 0.0307(15) 0.0205(12) 0.0233(13) -0.0013(10) -0.0002(11) 0.0020(11)
O21 0.0725(19) 0.0418(14) 0.0451(15) -0.0065(11) 0.0034(13) 0.0022(13)
O22 0.099(3) 0.134(4) 0.149(4) 0.041(3) 0.049(3) 0.065(3)

loop_
_atom_type_symbol
_atom_type_description
_atom_type_scat_dispersion_real
_atom_type_scat_dispersion_imag
_atom_type_scat_source
C C 0.0033 0.0016 'International Tables Vol C Tables 4.2.6.8 and 6.1.1.4'
H H 0.0000 0.0000 'International Tables Vol C Tables 4.2.6.8 and 6.1.1.4'
N N 0.0061 0.0033 'International Tables Vol C Tables 4.2.6.8 and 6.1.1.4'
O O 0.0106 0.0060 'International Tables Vol C Tables 4.2.6.8 and 6.1.1.4'
Ni Ni 0.3393 1.1124 'International Tables Vol C Tables 4.2.6.8 and 6.1.1.4'
Sr Sr -1.5307 3.2498 'International Tables Vol C Tables 4.2.6.8 and 6.1.1.4'

loop_
_geom_angle_atom_site_label_1
_geom_angle_atom_site_label_2
_geom_angle_atom_site_label_3
_geom_angle
_geom_angle_site_symmetry_1
_geom_angle_site_symmetry_3
O2 Sr1 O16 105.65(8) . .
O2 Sr1 O14 74.16(8) . .
O16 Sr1 O14 73.75(10) . .
O2 Sr1 O13 94.23(8) . .
O16 Sr1 O13 135.61(10) . .
O14 Sr1 O13 74.26(9) . .
O2 Sr1 O11 86.36(7) . 1_455
O16 Sr1 O11 143.12(10) . 1_455
O14 Sr1 O11 142.73(7) . 1_455
O13 Sr1 O11 75.91(8) . 1_455
O2 Sr1 O15 90.64(9) . .
O16 Sr1 O15 72.28(12) . .
O14 Sr1 O15 137.12(11) . .
O13 Sr1 O15 148.00(11) . .
O11 Sr1 O15 72.86(10) 1_455 .
O2 Sr1 O12 150.20(7) . 3_656
O16 Sr1 O12 72.97(9) . 3_656
O14 Sr1 O12 77.04(7) . 3_656
O13 Sr1 O12 70.46(7) . 3_656
O11 Sr1 O12 112.97(6) 1_455 3_656
O15 Sr1 O12 116.08(8) . 3_656
O2 Sr1 O11 160.35(6) . 3_656
O16 Sr1 O11 84.03(8) . 3_656
O14 Sr1 O11 125.40(7) . 3_656
O13 Sr1 O11 90.18(9) . 3_656
O11 Sr1 O11 76.15(7) 1_455 3_656
O15 Sr1 O11 75.83(9) . 3_656
O12 Sr1 O11 48.65(6) 3_656 3_656
O2 Sr1 C21 174.42(7) . 3_656
O16 Sr1 C21 74.99(8) . 3_656
O14 Sr1 C21 100.91(8) . 3_656
O13 Sr1 C21 81.77(8) . 3_656
O11 Sr1 C21 96.39(7) 1_455 3_656
O15 Sr1 C21 94.81(9) . 3_656
O12 Sr1 C21 24.39(7) 3_656 3_656
O11 Sr1 C21 24.49(7) 3_656 3_656
O2 Sr1 Sr1 125.12(5) . 3_556
O16 Sr1 Sr1 115.22(7) . 3_556
O14 Sr1 Sr1 150.39(6) . 3_556
O13 Sr1 Sr1 81.47(8) . 3_556
O11 Sr1 Sr1 39.31(4) 1_455 3_556
O15 Sr1 Sr1 70.02(9) . 3_556
O12 Sr1 Sr1 79.04(5) 3_656 3_556
O11 Sr1 Sr1 36.84(4) 3_656 3_556
C21 Sr1 Sr1 58.33(5) 3_656 3_556
O2 Sr1 H15B 103.8 . .
O16 Sr1 H15B 77.7 . .
O14 Sr1 H15B 149.5 . .
O13 Sr1 H15B 135.7 . .
O11 Sr1 H15B 65.5 1_455 .
O15 Sr1 H15B 15.9 . .
O12 Sr1 H15B 104.9 3_656 .
O11 Sr1 H15B 60.9 3_656 .
C21 Sr1 H15B 81.8 3_656 .
Sr1 Sr1 H15B 55.0 3_556 .
O17 Sr2 O20B 99.8(4) . .
O17 Sr2 O7 72.64(8) . 4_566
O20B Sr2 O7 147.6(3) . 4_566
O17 Sr2 O18 95.34(12) . .
O20B Sr2 O18 74.9(3) . .
O7 Sr2 O18 74.52(8) 4_566 .
O17 Sr2 O20 77.12(17) . .
O20B Sr2 O20 23.4(3) . .
O7 Sr2 O20 131.88(13) 4_566 .
O18 Sr2 O20 72.01(12) . .
O17 Sr2 O5 99.59(10) . .
O20B Sr2 O5 127.4(3) . .
O7 Sr2 O5 84.92(7) 4_566 .
O18 Sr2 O5 149.65(8) . .
O20 Sr2 O5 137.13(11) . .
O17 Sr2 O10 152.67(8) . 1_455
O20B Sr2 O10 100.4(4) . 1_455
O7 Sr2 O10 80.42(7) 4_566 1_455
O18 Sr2 O10 72.64(9) . 1_455
O20 Sr2 O10 119.83(15) . 1_455
O5 Sr2 O10 82.24(6) . 1_455
O17 Sr2 O6 133.19(9) . .
O20B Sr2 O6 83.5(4) . .
O7 Sr2 O6 125.10(7) 4_566 .
O18 Sr2 O6 129.81(9) . .
O20 Sr2 O6 102.90(13) . .
O5 Sr2 O6 48.75(5) . .
O10 Sr2 O6 67.49(6) 1_455 .
O17 Sr2 O19 66.53(10) . .
O20B Sr2 O19 75.8(3) . .
O7 Sr2 O19 125.30(9) 4_566 .
O18 Sr2 O19 142.03(10) . .
O20 Sr2 O19 71.50(13) . .
O5 Sr2 O19 68.30(8) . .
O10 Sr2 O19 136.75(8) 1_455 .
O6 Sr2 O19 69.28(8) . .
O17 Sr2 H17B 15.3(4) . .
O20B Sr2 H17B 107.8(9) . .
O7 Sr2 H17B 58.9(5) 4_566 .
O18 Sr2 H17B 84.9(8) . .
O20 Sr2 H17B 84.5(8) . .
O5 Sr2 H17B 103.5(9) . .
O10 Sr2 H17B 137.7(4) 1_455 .
O6 Sr2 H17B 145.2(8) . .
O19 Sr2 H17B 81.5(4) . .
O5 Ni1 N1 92.62(8) . .
O5 Ni1 O1 95.95(8) . .
N1 Ni1 O1 79.40(8) . .
O5 Ni1 N3 169.54(8) . .
N1 Ni1 N3 93.17(9) . .
O1 Ni1 N3 93.68(8) . .
O5 Ni1 O9 91.03(7) . .
N1 Ni1 O9 94.47(8) . .
O1 Ni1 O9 170.89(8) . .
N3 Ni1 O9 79.83(8) . .
O5 Ni1 N2 79.19(8) . .
N1 Ni1 N2 171.49(9) . .
O1 Ni1 N2 98.98(8) . .
N3 Ni1 N2 95.27(8) . .
O9 Ni1 N2 88.06(8) . .
C6 O1 Ni1 116.30(16) . .
C6 O2 Sr1 143.70(19) . .
C13 O5 Ni1 114.35(16) . .
C13 O5 Sr2 95.97(15) . .
Ni1 O5 Sr2 146.29(9) . .
C13 O6 Sr2 92.19(15) . .
C14 O7 Sr2 137.6(2) . 4_665
C20 O9 Ni1 115.41(16) . .
C20 O10 Sr2 141.31(19) . 1_655
C21 O11 Sr1 142.28(19) . 1_655
C21 O11 Sr1 90.60(16) . 3_656
Sr1 O11 Sr1 103.85(7) 1_655 3_656
C21 O12 Sr1 95.57(16) . 3_656
Sr1 O13 H13A 113(3) . .
Sr1 O13 H13B 125(3) . .
H13A O13 H13B 107.2(16) . .
Sr1 O14 H14A 126.7 . .
Sr1 O14 H14B 123.0 . .
H14A O14 H14B 109.9 . .
Sr1 O15 H15A 144.4 . .
Sr1 O15 H15B 107.3 . .
H15A O15 H15B 107.2 . .
Sr1 O16 H16A 113.9(17) . .
Sr1 O16 H16B 113.1(17) . .
H16A O16 H16B 111.6(17) . .
Sr2 O17 H17A 118.3(17) . .
Sr2 O17 H17B 114.7(17) . .
H17A O17 H17B 108.3(16) . .
Sr2 O18 H18A 112.4(13) . .
Sr2 O18 H18B 123(3) . .
H18A O18 H18B 112.1(17) . .
Sr2 O19 H19A 133(3) . .
Sr2 O19 H19B 108(3) . .
H19A O19 H19B 108.9(17) . .
Sr2 O20 H20A 122(4) . .
Sr2 O20 H20B 123(4) . .
H20A O20 H20B 110.5(18) . .
Sr2 O20 H20C 98(3) . .
H20A O20 H20C 33(6) . .
H20B O20 H20C 139(5) . .
Sr2 O20 H20D 101(4) . .
H20A O20 H20D 94(5) . .
H20B O20 H20D 95(6) . .
H20C O20 H20D 76(2) . .
Sr2 O20B H20A 110(3) . .
Sr2 O20B H20C 116(2) . .
H20A O20B H20C 34(10) . .
Sr2 O20B H20D 116(2) . .
H20A O20B H20D 86(9) . .
H20C O20B H20D 109.6(18) . .
C5 N1 C1 118.9(2) . .
C5 N1 Ni1 127.41(18) . .
C1 N1 Ni1 113.66(17) . .
C8 N2 C12 118.4(2) . .
C8 N2 Ni1 111.44(17) . .
C12 N2 Ni1 128.89(18) . .
C19 N3 C15 118.5(2) . .
C19 N3 Ni1 128.14(18) . .
C15 N3 Ni1 113.34(16) . .
N1 C1 C2 121.8(2) . .
N1 C1 C6 115.2(2) . .
C2 C1 C6 123.0(2) . .
C1 C2 C3 118.7(3) . .
C1 C2 H2 120.6 . .
C3 C2 H2 120.6 . .
C2 C3 C4 119.8(3) . .
C2 C3 H3 120.1 . .
C4 C3 H3 120.1 . .
C5 C4 C3 117.5(3) . .
C5 C4 C7 119.1(2) . .
C3 C4 C7 123.3(3) . .
N1 C5 C4 123.2(2) . .
N1 C5 H5 118.4 . .
C4 C5 H5 118.4 . .
O2 C6 O1 125.5(2) . .
O2 C6 C1 119.1(2) . .
O1 C6 C1 115.4(2) . .
O4 C7 O3 125.0(3) . .
O4 C7 C4 117.7(3) . .
O3 C7 C4 117.3(3) . .
N2 C8 C9 122.8(2) . .
N2 C8 C13 115.2(2) . .
C9 C8 C13 122.0(2) . .
C8 C9 C10 118.0(3) . .
C8 C9 H9 121.0 . .
C10 C9 H9 121.0 . .
C11 C10 C9 120.4(3) . .
C11 C10 H10 119.8 . .
C9 C10 H10 119.8 . .
C10 C11 C12 117.8(3) . .
C10 C11 C14 121.2(3) . .
C12 C11 C14 121.1(3) . .
N2 C12 C11 122.7(3) . .
N2 C12 H12 118.7 . .
C11 C12 H12 118.7 . .
O6 C13 O5 123.1(2) . .
O6 C13 C8 120.9(2) . .
O5 C13 C8 116.1(2) . .
O7 C14 O8 126.9(3) . .
O7 C14 C11 116.1(3) . .
O8 C14 C11 116.9(3) . .
N3 C15 C16 122.5(2) . .
N3 C15 C20 115.0(2) . .
C16 C15 C20 122.5(2) . .
C15 C16 C17 118.4(2) . .
C15 C16 H16 120.8 . .
C17 C16 H16 120.8 . .
C18 C17 C16 119.5(3) . .
C18 C17 H17 120.3 . .
C16 C17 H17 120.3 . .
C17 C18 C19 118.3(2) . .
C17 C18 C21 121.6(2) . .
C19 C18 C21 120.0(2) . .
N3 C19 C18 122.8(2) . .
N3 C19 H19 118.6 . .
C18 C19 H19 118.6 . .
O10 C20 O9 126.4(2) . .
O10 C20 C15 117.2(2) . .
O9 C20 C15 116.4(2) . .
O11 C21 O12 123.9(2) . .
O11 C21 C18 118.8(2) . .
O12 C21 C18 117.3(2) . .
O11 C21 Sr1 64.91(14) . 3_656
O12 C21 Sr1 60.04(13) . 3_656
C18 C21 Sr1 168.79(17) . 3_656
H21A O21 H21B 108.9(17) . .
H22A O22 H22B 110.2 . .

loop_
_geom_bond_atom_site_label_1
_geom_bond_atom_site_label_2
_geom_bond_distance
_geom_bond_site_symmetry_2
Sr1 O2 2.5088(19) .
Sr1 O16 2.569(3) .
Sr1 O14 2.581(2) .
Sr1 O13 2.586(3) .
Sr1 O11 2.587(2) 1_455
Sr1 O15 2.589(3) .
Sr1 O12 2.6271(19) 3_656
Sr1 O11 2.733(2) 3_656
Sr1 C21 3.018(3) 3_656
Sr1 Sr1 4.1893(7) 3_556
Sr1 H15B 2.9553 .
Sr2 O17 2.492(3) .
Sr2 O20B 2.526(9) .
Sr2 O7 2.526(2) 4_566
Sr2 O18 2.586(3) .
Sr2 O20 2.603(4) .
Sr2 O5 2.6216(18) .
Sr2 O10 2.643(2) 1_455
Sr2 O6 2.720(2) .
Sr2 O19 2.856(3) .
Sr2 H17B 2.956(18) .
Ni1 O5 2.0479(18) .
Ni1 N1 2.054(2) .
Ni1 O1 2.0547(18) .
Ni1 N3 2.059(2) .
Ni1 O9 2.0714(19) .
Ni1 N2 2.084(2) .
O1 C6 1.271(3) .
O2 C6 1.235(3) .
O3 C7 1.257(4) .
O4 C7 1.227(4) .
O5 C13 1.272(3) .
O6 C13 1.237(3) .
O7 C14 1.239(4) .
O7 Sr2 2.526(2) 4_665
O8 C14 1.258(4) .
O9 C20 1.261(3) .
O10 C20 1.243(3) .
O10 Sr2 2.643(2) 1_655
O11 C21 1.251(3) .
O11 Sr1 2.587(2) 1_655
O11 Sr1 2.733(2) 3_656
O12 C21 1.252(3) .
O12 Sr1 2.6271(19) 3_656
O13 H13A 0.860(10) .
O13 H13B 0.857(10) .
O14 H14A 0.8500 .
O14 H14B 0.8501 .
O15 H15A 0.8499 .
O15 H15B 0.8499 .
O16 H16A 0.842(10) .
O16 H16B 0.841(10) .
O17 H17A 0.854(10) .
O17 H17B 0.860(10) .
O18 H18A 0.839(10) .
O18 H18B 0.842(10) .
O19 H19A 0.851(10) .
O19 H19B 0.850(10) .
O20 H20A 0.846(10) .
O20 H20B 0.848(10) .
O20 H20C 1.18(11) .
O20 H20D 1.06(12) .
O20B H20A 1.18(5) .
O20B H20C 0.849(10) .
O20B H20D 0.851(10) .
N1 C5 1.329(3) .
N1 C1 1.341(3) .
N2 C8 1.337(3) .
N2 C12 1.344(3) .
N3 C19 1.333(3) .
N3 C15 1.345(3) .
C1 C2 1.381(4) .
C1 C6 1.507(4) .
C2 C3 1.382(4) .
C2 H2 0.9300 .
C3 C4 1.384(4) .
C3 H3 0.9300 .
C4 C5 1.384(4) .
C4 C7 1.508(4) .
C5 H5 0.9300 .
C8 C9 1.376(4) .
C8 C13 1.505(4) .
C9 C10 1.382(4) .
C9 H9 0.9300 .
C10 C11 1.379(4) .
C10 H10 0.9300 .
C11 C12 1.380(4) .
C11 C14 1.516(4) .
C12 H12 0.9300 .
C15 C16 1.379(4) .
C15 C20 1.520(4) .
C16 C17 1.388(4) .
C16 H16 0.9300 .
C17 C18 1.383(4) .
C17 H17 0.9300 .
C18 C19 1.384(4) .
C18 C21 1.513(4) .
C19 H19 0.9300 .
C21 Sr1 3.018(3) 3_656
O21 H21A 0.851(10) .
O21 H21B 0.857(10) .
O22 H22A 0.8501 .
O22 H22B 0.8500 .

loop_
_geom_hbond_atom_site_label_D
_geom_hbond_atom_site_label_H
_geom_hbond_atom_site_label_A
_geom_hbond_distance_DH
_geom_hbond_distance_HA
_geom_hbond_distance_DA
_geom_hbond_angle_DHA
_geom_hbond_site_symmetry_A
O13 H13A O21 0.860(10) 1.831(13) 2.686(4) 172(4) .
O13 H13B O14 0.857(10) 2.43(3) 3.091(4) 135(3) 3_656
O14 H14A O12 0.85 1.93 2.773(3) 171.7 .
O14 H14B O6 0.85 1.91 2.761(3) 176.5 4_666
O15 H15A O6 0.85 2.58 3.295(3) 142.9 4_566
O15 H15B O13 0.85 2.15 2.993(5) 172.2 3_556
O16 H16A O10 0.842(10) 1.97(3) 2.717(3) 147(5) 4_566
O16 H16B O22 0.841(10) 2.223(13) 3.043(5) 165(4) 2_546
O17 H17A O4 0.854(10) 1.884(10) 2.733(3) 172(2) 3_666
O17 H17B O8 0.860(10) 1.938(16) 2.730(4) 153(3) 4_566
O18 H18A O4 0.839(10) 2.007(10) 2.791(3) 155.0(19) 1_455
O18 H18B O22 0.842(10) 2.117(18) 2.881(5) 151(3) 3_566
O19 H19A O9 0.851(10) 2.52(3) 3.239(4) 143(4) .
O19 H19B O3 0.850(10) 2.117(13) 2.960(4) 172(5) 3_666
O20 H20B O8 0.848(10) 2.083(19) 2.914(6) 167(6) 2
O20 H20A O21 0.846(10) 1.96(2) 2.779(5) 163(6) 2
O20 H20B O8 0.848(10) 2.083(19) 2.914(6) 167(6) 2
O20B H20C O21 0.849(10) 2.11(3) 2.929(11) 161(8) 2
O20B H20D O22 0.851(10) 1.93(7) 2.699(11) 149(13) 3_566
O21 H21A O1 0.851(10) 1.942(11) 2.784(3) 170(4) .
O21 H21B O3 0.857(10) 1.884(16) 2.700(4) 159(4) 4_565
O22 H22A O3 0.85 1.93 2.692(4) 149.2 .

loop_
_geom_torsion_atom_site_label_1
_geom_torsion_atom_site_label_2
_geom_torsion_atom_site_label_3
_geom_torsion_atom_site_label_4
_geom_torsion
_geom_torsion_site_symmetry_1
_geom_torsion_site_symmetry_4
O5 Ni1 O1 C6 -93.27(18) . .
N1 Ni1 O1 C6 -1.71(18) . .
N3 Ni1 O1 C6 90.84(19) . .
O9 Ni1 O1 C6 46.6(6) . .
N2 Ni1 O1 C6 -173.23(18) . .
O16 Sr1 O2 C6 113.5(3) . .
O14 Sr1 O2 C6 46.0(3) . .
O13 Sr1 O2 C6 -26.4(3) . .
O11 Sr1 O2 C6 -101.9(3) 1_455 .
O15 Sr1 O2 C6 -174.7(3) . .
O12 Sr1 O2 C6 30.6(4) 3_656 .
O11 Sr1 O2 C6 -128.9(3) 3_656 .
C21 Sr1 O2 C6 17.8(9) 3_656 .
Sr1 Sr1 O2 C6 -108.9(3) 3_556 .
N1 Ni1 O5 C13 164.97(18) . .
O1 Ni1 O5 C13 -115.42(18) . .
N3 Ni1 O5 C13 41.4(5) . .
O9 Ni1 O5 C13 70.44(18) . .
N2 Ni1 O5 C13 -17.38(18) . .
N1 Ni1 O5 Sr2 12.83(17) . .
O1 Ni1 O5 Sr2 92.45(16) . .
N3 Ni1 O5 Sr2 -110.7(4) . .
O9 Ni1 O5 Sr2 -81.69(16) . .
N2 Ni1 O5 Sr2 -169.51(17) . .
O17 Sr2 O5 C13 -141.06(16) . .
O20B Sr2 O5 C13 -30.7(5) . .
O7 Sr2 O5 C13 147.53(16) 4_566 .
O18 Sr2 O5 C13 100.6(2) . .
O20 Sr2 O5 C13 -59.7(3) . .
O10 Sr2 O5 C13 66.53(15) 1_455 .
O6 Sr2 O5 C13 -0.25(14) . .
O19 Sr2 O5 C13 -81.19(16) . .
O17 Sr2 O5 Ni1 13.59(17) . .
O20B Sr2 O5 Ni1 123.9(5) . .
O7 Sr2 O5 Ni1 -57.82(17) 4_566 .
O18 Sr2 O5 Ni1 -104.8(2) . .
O20 Sr2 O5 Ni1 94.9(3) . .
O10 Sr2 O5 Ni1 -138.82(17) 1_455 .
O6 Sr2 O5 Ni1 154.4(2) . .
O19 Sr2 O5 Ni1 73.46(17) . .
O17 Sr2 O6 C13 59.0(2) . .
O20B Sr2 O6 C13 156.3(3) . .
O7 Sr2 O6 C13 -40.23(19) 4_566 .
O18 Sr2 O6 C13 -139.49(16) . .
O20 Sr2 O6 C13 143.3(2) . .
O5 Sr2 O6 C13 0.26(14) . .
O10 Sr2 O6 C13 -99.47(16) 1_455 .
O19 Sr2 O6 C13 79.07(17) . .
O5 Ni1 O9 C20 -174.56(19) . .
N1 Ni1 O9 C20 92.74(19) . .
O1 Ni1 O9 C20 45.3(6) . .
N3 Ni1 O9 C20 0.31(19) . .
N2 Ni1 O9 C20 -95.40(19) . .
O5 Ni1 N1 C5 -83.9(2) . .
O1 Ni1 N1 C5 -179.4(2) . .
N3 Ni1 N1 C5 87.4(2) . .
O9 Ni1 N1 C5 7.4(2) . .
N2 Ni1 N1 C5 -99.7(6) . .
O5 Ni1 N1 C1 97.34(19) . .
O1 Ni1 N1 C1 1.77(18) . .
N3 Ni1 N1 C1 -91.38(19) . .
O9 Ni1 N1 C1 -171.42(18) . .
N2 Ni1 N1 C1 81.6(6) . .
O5 Ni1 N2 C8 15.65(18) . .
N1 Ni1 N2 C8 31.7(7) . .
O1 Ni1 N2 C8 110.05(18) . .
N3 Ni1 N2 C8 -155.38(18) . .
O9 Ni1 N2 C8 -75.78(18) . .
O5 Ni1 N2 C12 -177.8(2) . .
N1 Ni1 N2 C12 -161.8(5) . .
O1 Ni1 N2 C12 -83.4(2) . .
N3 Ni1 N2 C12 11.2(2) . .
O9 Ni1 N2 C12 90.8(2) . .
O5 Ni1 N3 C19 -153.5(4) . .
N1 Ni1 N3 C19 83.0(2) . .
O1 Ni1 N3 C19 3.5(2) . .
O9 Ni1 N3 C19 177.0(2) . .
N2 Ni1 N3 C19 -95.9(2) . .
O5 Ni1 N3 C15 28.5(5) . .
N1 Ni1 N3 C15 -94.98(18) . .
O1 Ni1 N3 C15 -174.55(17) . .
O9 Ni1 N3 C15 -1.00(17) . .
N2 Ni1 N3 C15 86.07(18) . .
C5 N1 C1 C2 -1.6(4) . .
Ni1 N1 C1 C2 177.3(2) . .
C5 N1 C1 C6 179.5(2) . .
Ni1 N1 C1 C6 -1.6(3) . .
N1 C1 C2 C3 1.6(5) . .
C6 C1 C2 C3 -179.5(3) . .
C1 C2 C3 C4 -0.6(5) . .
C2 C3 C4 C5 -0.4(5) . .
C2 C3 C4 C7 179.6(3) . .
C1 N1 C5 C4 0.5(4) . .
Ni1 N1 C5 C4 -178.2(2) . .
C3 C4 C5 N1 0.4(4) . .
C7 C4 C5 N1 -179.6(3) . .
Sr1 O2 C6 O1 56.5(5) . .
Sr1 O2 C6 C1 -123.2(3) . .
Ni1 O1 C6 O2 -178.4(2) . .
Ni1 O1 C6 C1 1.3(3) . .
N1 C1 C6 O2 180.0(2) . .
C2 C1 C6 O2 1.0(4) . .
N1 C1 C6 O1 0.2(3) . .
C2 C1 C6 O1 -178.7(3) . .
C5 C4 C7 O4 -13.1(5) . .
C3 C4 C7 O4 166.9(3) . .
C5 C4 C7 O3 168.0(3) . .
C3 C4 C7 O3 -12.0(5) . .
C12 N2 C8 C9 -1.2(4) . .
Ni1 N2 C8 C9 166.9(2) . .
C12 N2 C8 C13 179.5(2) . .
Ni1 N2 C8 C13 -12.4(3) . .
N2 C8 C9 C10 0.2(5) . .
C13 C8 C9 C10 179.5(3) . .
C8 C9 C10 C11 0.8(5) . .
C9 C10 C11 C12 -0.8(5) . .
C9 C10 C11 C14 179.5(3) . .
C8 N2 C12 C11 1.2(4) . .
Ni1 N2 C12 C11 -164.6(2) . .
C10 C11 C12 N2 -0.2(4) . .
C14 C11 C12 N2 179.6(3) . .
Sr2 O6 C13 O5 -0.5(3) . .
Sr2 O6 C13 C8 179.4(2) . .
Ni1 O5 C13 O6 -164.4(2) . .
Sr2 O5 C13 O6 0.5(3) . .
Ni1 O5 C13 C8 15.8(3) . .
Sr2 O5 C13 C8 -179.35(19) . .
N2 C8 C13 O6 178.2(2) . .
C9 C8 C13 O6 -1.1(4) . .
N2 C8 C13 O5 -1.9(3) . .
C9 C8 C13 O5 178.7(3) . .
Sr2 O7 C14 O8 14.8(6) 4_665 .
Sr2 O7 C14 C11 -165.0(2) 4_665 .
C10 C11 C14 O7 7.5(4) . .
C12 C11 C14 O7 -172.3(3) . .
C10 C11 C14 O8 -172.4(3) . .
C12 C11 C14 O8 7.9(4) . .
C19 N3 C15 C16 1.2(4) . .
Ni1 N3 C15 C16 179.4(2) . .
C19 N3 C15 C20 -176.8(2) . .
Ni1 N3 C15 C20 1.5(3) . .
N3 C15 C16 C17 -1.4(4) . .
C20 C15 C16 C17 176.4(2) . .
C15 C16 C17 C18 -0.2(4) . .
C16 C17 C18 C19 1.8(4) . .
C16 C17 C18 C21 -177.5(2) . .
C15 N3 C19 C18 0.6(4) . .
Ni1 N3 C19 C18 -177.30(19) . .
C17 C18 C19 N3 -2.1(4) . .
C21 C18 C19 N3 177.2(2) . .
Sr2 O10 C20 O9 97.7(3) 1_655 .
Sr2 O10 C20 C15 -82.8(3) 1_655 .
Ni1 O9 C20 O10 179.9(2) . .
Ni1 O9 C20 C15 0.4(3) . .
N3 C15 C20 O10 179.2(2) . .
C16 C15 C20 O10 1.2(4) . .
N3 C15 C20 O9 -1.3(3) . .
C16 C15 C20 O9 -179.2(3) . .
Sr1 O11 C21 O12 -102.4(3) 1_655 .
Sr1 O11 C21 O12 11.5(3) 3_656 .
Sr1 O11 C21 C18 78.0(4) 1_655 .
Sr1 O11 C21 C18 -168.1(2) 3_656 .
Sr1 O11 C21 Sr1 -113.9(3) 1_655 3_656
Sr1 O12 C21 O11 -12.0(3) 3_656 .
Sr1 O12 C21 C18 167.59(19) 3_656 .
C17 C18 C21 O11 4.4(4) . .
C19 C18 C21 O11 -174.8(3) . .
C17 C18 C21 O12 -175.2(3) . .
C19 C18 C21 O12 5.5(4) . .
C17 C18 C21 Sr1 -101.9(9) . 3_656
C19 C18 C21 Sr1 78.8(10) . 3_656
